data_4021206
loop_
_publ_author_name
'Gregory R. Dake'
'Micha\"el D. B. Fenster'
'M\'elissa Fleury'
'Brian O. Patrick'

_publ_section_title
;
 Investigations of \a-Siloxy-Epoxide Ring Expansions
 Forming 1-Azaspirocyclic Ketones
;
_journal_name_full 'Journal of Organic Chemistry'
_journal_page_first 5676
_journal_page_last 5683
_journal_paper_doi 10.1021/jo049356+
_journal_volume 69
_journal_year 2004
_chemical_formula_moiety 'C23 H37 N O5 S Si '
_chemical_formula_sum 'C23 H37 N O5 S Si'
_chemical_formula_weight 467.69
_space_group_IT_number 4
_symmetry_cell_setting monoclinic
_symmetry_space_group_name_Hall 'P 2yb'
_symmetry_space_group_name_H-M 'P 1 21 1'
_cell_angle_alpha 90
_cell_angle_beta 102.031(3)
_cell_angle_gamma 90
_cell_formula_units_Z 2
_cell_length_a 10.6837(4)
_cell_length_b 6.2994(3)
_cell_length_c 18.8641(8)
_cell_measurement_temperature 198.2
_cell_volume 1241.69(8)
_diffrn_ambient_temperature 198.2
_exptl_crystal_density_diffrn 1.251
_cod_original_sg_symbol_H-M 'P 21'
_cod_original_formula_sum 'C23 H37 N O5 S Si '
_cod_database_code 4021206

loop_
_symmetry_equiv_pos_as_xyz
'  +x,  +y,  +z'
'  -x,1/2+y,  -z'

loop_
_atom_site_label
_atom_site_fract_x
_atom_site_fract_y
_atom_site_fract_z
_atom_site_U_iso_or_equiv
_atom_site_occupancy
_atom_site_refinement_flags
_atom_site_adp_type
_atom_site_calc_flag
_atom_site_calc_attached_atom
S(12) 1.09719(4) 1.1880 0.75385(2) 0.02235(9) 1.000 . Uani d ?
Si(23) 0.62200(4) 0.7045(1) 0.74020(2) 0.0230(1) 1.000 . Uani d ?
O(13) 1.2253(1) 1.2487(2) 0.78696(7) 0.0360(4) 1.000 . Uani d ?
O(14) 1.0064(1) 1.3505(2) 0.72642(8) 0.0406(4) 1.000 . Uani d ?
O(22) 0.7696(1) 0.7977(2) 0.75651(6) 0.0296(3) 1.000 . Uani d ?
O(30) 0.9963(1) 0.9406(2) 0.96755(7) 0.0309(3) 1.000 . Uani d ?
O(31) 1.1388(1) 1.2987(2) 0.92461(7) 0.0296(3) 1.000 . Uani d ?
N(1) 1.0369(1) 1.0407(2) 0.81004(7) 0.0180(3) 1.000 . Uani d ?
C(2) 0.9035(1) 1.0814(3) 0.81658(9) 0.0247(4) 1.000 . Uani d ?
C(3) 0.8351(1) 0.8753(3) 0.82605(8) 0.0229(4) 1.000 . Uani d ?
C(4) 0.9290(1) 0.7070(3) 0.86336(8) 0.0234(4) 1.000 . Uani d ?
C(5) 1.0401(1) 0.8089(3) 0.91572(8) 0.0208(4) 1.000 . Uani d ?
C(6) 1.1226(1) 0.9455(2) 0.87424(8) 0.0164(3) 1.000 . Uani d ?
C(7) 1.1835(2) 1.1214(3) 0.92734(9) 0.0205(4) 1.000 . Uani d ?
C(8) 1.2959(2) 1.0564(3) 0.9852(1) 0.0340(5) 1.000 . Uani d ?
C(9) 1.3949(2) 0.9338(4) 0.9540(1) 0.0405(5) 1.000 . Uani d ?
C(10) 1.3331(2) 0.7380(3) 0.9137(1) 0.0345(5) 1.000 . Uani d ?
C(11) 1.2230(1) 0.8005(3) 0.85099(9) 0.0238(4) 1.000 . Uani d ?
C(15) 1.1082(2) 1.0208(3) 0.68012(8) 0.0213(4) 1.000 . Uani d ?
C(16) 1.1831(2) 1.0930(3) 0.6329(1) 0.0299(4) 1.000 . Uani d ?
C(17) 1.1935(2) 0.9706(4) 0.5735(1) 0.0341(5) 1.000 . Uani d ?
C(18) 1.1319(2) 0.7749(3) 0.56042(9) 0.0286(4) 1.000 . Uani d ?
C(19) 1.0578(2) 0.7079(3) 0.60827(8) 0.0309(4) 1.000 . Uani d ?
C(20) 1.0449(2) 0.8283(3) 0.66772(9) 0.0286(4) 1.000 . Uani d ?
C(21) 1.1453(2) 0.6408(4) 0.4964(1) 0.0420(6) 1.000 . Uani d ?
C(24) 0.6071(2) 0.4878(4) 0.8052(1) 0.0389(5) 1.000 . Uani d ?
C(25) 0.5073(2) 0.9174(4) 0.7509(1) 0.0449(6) 1.000 . Uani d ?
C(26) 0.5916(2) 0.6050(3) 0.6443(1) 0.0340(5) 1.000 . Uani d ?
C(27) 0.6869(2) 0.4303(5) 0.6362(1) 0.0616(8) 1.000 . Uani d ?
C(28) 0.6022(4) 0.7875(6) 0.5927(1) 0.080(1) 1.000 . Uani d ?
C(29) 0.4572(2) 0.5099(5) 0.6249(1) 0.0562(7) 1.000 . Uani d ?
H(2A) 0.8579 1.1533 0.7727 0.029 1.000 . Uiso c ?
H(2B) 0.9040 1.1725 0.8588 0.029 1.000 . Uiso c ?
H(3) 0.7719 0.9028 0.8558 0.027 1.000 . Uiso c ?
H(4A) 0.8841 0.6100 0.8901 0.028 1.000 . Uiso c ?
H(4B) 0.9619 0.6276 0.8265 0.028 1.000 . Uiso c ?
H(5) 1.0940 0.6961 0.9418 0.025 1.000 . Uiso c ?
H(8A) 1.2656 0.9665 1.0205 0.041 1.000 . Uiso c ?
H(8B) 1.3363 1.1842 1.0094 0.041 1.000 . Uiso c ?
H(9B) 1.4650 0.8896 0.9934 0.048 1.000 . Uiso c ?
H(9A) 1.4287 1.0251 0.9203 0.048 1.000 . Uiso c ?
H(10A) 1.2997 0.6470 0.9476 0.041 1.000 . Uiso c ?
H(10B) 1.3978 0.6600 0.8942 0.041 1.000 . Uiso c ?
H(11B) 1.1800 0.6708 0.8300 0.029 1.000 . Uiso c ?
H(11A) 1.2589 0.8752 0.8143 0.029 1.000 . Uiso c ?
H(16) 1.2279 1.2292 0.6415 0.036 1.000 . Uiso c ?
H(17) 1.2451 1.0226 0.5398 0.041 1.000 . Uiso c ?
H(19) 1.0131 0.5715 0.5998 0.037 1.000 . Uiso c ?
H(20) 0.9916 0.7778 0.7007 0.034 1.000 . Uiso c ?
H(21A) 1.1165 0.4960 0.5032 0.051 1.000 . Uiso c ?
H(21B) 1.2353 0.6379 0.4923 0.051 1.000 . Uiso c ?
H(21C) 1.0932 0.7013 0.4521 0.051 1.000 . Uiso c ?
H(24C) 0.6234 0.5449 0.8546 0.047 1.000 . Uiso c ?
H(24A) 0.6696 0.3760 0.8020 0.047 1.000 . Uiso c ?
H(24B) 0.5205 0.4282 0.7931 0.047 1.000 . Uiso c ?
H(25B) 0.4198 0.8618 0.7382 0.054 1.000 . Uiso c ?
H(25C) 0.5163 1.0362 0.7187 0.054 1.000 . Uiso c ?
H(25A) 0.5252 0.9665 0.8012 0.054 1.000 . Uiso c ?
H(27C) 0.6677 0.3764 0.5864 0.074 1.000 . Uiso c ?
H(27A) 0.6801 0.3140 0.6698 0.074 1.000 . Uiso c ?
H(27B) 0.7740 0.4878 0.6474 0.074 1.000 . Uiso c ?
H(28B) 0.6896 0.8442 0.6037 0.096 1.000 . Uiso c ?
H(28C) 0.5418 0.9000 0.5985 0.096 1.000 . Uiso c ?
H(28A) 0.5823 0.7356 0.5426 0.096 1.000 . Uiso c ?
H(29A) 0.3948 0.6134 0.6351 0.067 1.000 . Uiso c ?
H(29B) 0.4537 0.3815 0.6539 0.067 1.000 . Uiso c ?
H(29C) 0.4368 0.4730 0.5733 0.067 1.000 . Uiso c ?
H(30) 0.965(2) 0.860(4) 0.996(2) 0.051(7) 1.000 . Uiso d ?

loop_
_atom_site_aniso_label
_atom_site_aniso_U_11
_atom_site_aniso_U_22
_atom_site_aniso_U_33
_atom_site_aniso_U_12
_atom_site_aniso_U_13
_atom_site_aniso_U_23
S(12) 0.0334(2) 0.0147(2) 0.0210(2) -0.0034(2) 0.0102(1) 0.0021(2)
Si(23) 0.0203(2) 0.0253(2) 0.0226(2) -0.0022(2) 0.0029(1) -0.0016(2)
O(13) 0.0416(7) 0.0389(8) 0.0310(7) -0.0211(6) 0.0157(6) -0.0094(5)
O(14) 0.0644(9) 0.0224(7) 0.0399(8) 0.0135(7) 0.0225(7) 0.0147(6)
O(22) 0.0228(5) 0.0440(8) 0.0211(6) -0.0081(5) 0.0023(4) -0.0049(5)
O(30) 0.0408(7) 0.0347(7) 0.0222(6) -0.0127(6) 0.0182(5) -0.0041(5)
O(31) 0.0393(7) 0.0185(7) 0.0341(7) -0.0019(5) 0.0148(5) -0.0091(5)
N(1) 0.0195(6) 0.0175(6) 0.0174(6) 0.0004(5) 0.0048(5) 0.0045(5)
C(2) 0.0206(7) 0.0232(9) 0.0303(9) 0.0040(6) 0.0055(6) 0.0031(6)
C(3) 0.0191(7) 0.0294(9) 0.0205(8) -0.0030(6) 0.0048(6) -0.0041(6)
C(4) 0.0258(6) 0.0203(8) 0.0240(7) -0.0085(7) 0.0052(6) -0.0004(7)
C(5) 0.0268(7) 0.0172(8) 0.0185(7) -0.0035(6) 0.0047(6) 0.0026(6)
C(6) 0.0193(6) 0.0143(7) 0.0156(7) 0.0002(6) 0.0034(5) 0.0005(5)
C(7) 0.0258(7) 0.0193(8) 0.0189(7) -0.0039(6) 0.0104(6) -0.0040(5)
C(8) 0.0323(9) 0.039(1) 0.0266(9) -0.0056(8) -0.0040(7) -0.0082(7)
C(9) 0.0240(8) 0.045(1) 0.047(1) 0.0024(8) -0.0041(8) -0.0085(9)
C(10) 0.0261(8) 0.032(1) 0.042(1) 0.0104(7) -0.0011(7) -0.0016(7)
C(11) 0.0230(7) 0.0213(8) 0.0269(8) 0.0042(7) 0.0043(6) -0.0057(6)
C(15) 0.0248(7) 0.0223(8) 0.0167(7) -0.0001(6) 0.0040(6) 0.0029(6)
C(16) 0.0306(8) 0.0313(9) 0.0302(9) -0.0108(7) 0.0119(7) -0.0010(7)
C(17) 0.0332(9) 0.044(1) 0.0288(9) -0.0103(8) 0.0150(7) -0.0043(8)
C(18) 0.0282(8) 0.036(1) 0.0207(8) 0.0018(7) 0.0028(6) -0.0019(7)
C(19) 0.0444(9) 0.0256(9) 0.0222(8) -0.0088(9) 0.0061(7) -0.0021(8)
C(20) 0.0433(9) 0.0247(9) 0.0202(8) -0.0083(8) 0.0121(7) 0.0024(6)
C(21) 0.045(1) 0.053(1) 0.029(1) -0.0059(9) 0.0102(8) -0.0138(8)
C(24) 0.040(1) 0.045(1) 0.031(1) -0.0081(9) 0.0049(8) 0.0066(9)
C(25) 0.037(1) 0.040(1) 0.060(1) 0.0053(9) 0.014(1) -0.008(1)
C(26) 0.0363(9) 0.040(1) 0.0227(9) -0.0007(8) -0.0009(7) -0.0027(7)
C(27) 0.053(1) 0.081(2) 0.049(1) 0.014(1) 0.006(1) -0.030(1)
C(28) 0.128(3) 0.083(2) 0.028(1) -0.018(2) 0.010(1) 0.012(1)
C(29) 0.042(1) 0.067(2) 0.050(1) -0.008(1) -0.012(1) -0.021(1)

loop_
_geom_bond_atom_site_label_1
_geom_bond_atom_site_label_2
_geom_bond_distance
_geom_bond_site_symmetry_1
_geom_bond_site_symmetry_2
_geom_bond_publ_flag
S(12) O(13) 1.433(1) . . yes
S(12) O(14) 1.431(1) . . yes
S(12) N(1) 1.638(1) . . yes
S(12) C(15) 1.768(2) . . yes
Si(23) O(22) 1.650(1) . . yes
Si(23) C(24) 1.864(2) . . yes
Si(23) C(25) 1.856(2) . . yes
Si(23) C(26) 1.878(2) . . yes
O(22) C(3) 1.438(2) . . yes
O(30) C(5) 1.433(2) . . yes
O(30) H(30) 0.86(3) . . no
O(31) C(7) 1.212(2) . . yes
N(1) C(2) 1.477(2) . . yes
N(1) C(6) 1.484(2) . . yes
C(2) C(3) 1.518(2) . . yes
C(2) H(2A) 0.98 . . no
C(2) H(2B) 0.98 . . no
C(3) C(4) 1.527(2) . . yes
C(3) H(3) 0.98 . . no
C(4) C(5) 1.519(2) . . yes
C(4) H(4A) 0.98 . . no
C(4) H(4B) 0.98 . . no
C(5) C(6) 1.555(2) . . yes
C(5) H(5) 0.98 . . no
C(6) C(7) 1.543(2) . . yes
C(6) C(11) 1.540(2) . . yes
C(7) C(8) 1.501(2) . . yes
C(8) C(9) 1.523(3) . . yes
C(8) H(8A) 0.98 . . no
C(8) H(8B) 0.98 . . no
C(9) C(10) 1.526(3) . . yes
C(9) H(9B) 0.98 . . no
C(9) H(9A) 0.98 . . no
C(10) C(11) 1.535(2) . . yes
C(10) H(10A) 0.98 . . no
C(10) H(10B) 0.98 . . no
C(11) H(11B) 0.98 . . no
C(11) H(11A) 0.98 . . no
C(15) C(16) 1.393(2) . . yes
C(15) C(20) 1.384(2) . . yes
C(16) C(17) 1.383(3) . . yes
C(16) H(16) 0.98 . . no
C(17) C(18) 1.395(3) . . yes
C(17) H(17) 0.98 . . no
C(18) C(19) 1.385(2) . . yes
C(18) C(21) 1.505(2) . . yes
C(19) C(20) 1.385(2) . . yes
C(19) H(19) 0.98 . . no
C(20) H(20) 0.98 . . no
C(21) H(21A) 0.98 . . no
C(21) H(21B) 0.98 . . no
C(21) H(21C) 0.98 . . no
C(24) H(24C) 0.98 . . no
C(24) H(24A) 0.98 . . no
C(24) H(24B) 0.98 . . no
C(25) H(25B) 0.98 . . no
C(25) H(25C) 0.98 . . no
C(25) H(25A) 0.98 . . no
C(26) C(27) 1.528(3) . . yes
C(26) C(28) 1.526(4) . . yes
C(26) C(29) 1.528(3) . . yes
C(27) H(27C) 0.98 . . no
C(27) H(27A) 0.98 . . no
C(27) H(27B) 0.98 . . no
C(28) H(28B) 0.98 . . no
C(28) H(28C) 0.98 . . no
C(28) H(28A) 0.98 . . no
C(29) H(29A) 0.98 . . no
C(29) H(29B) 0.98 . . no
C(29) H(29C) 0.98 . . no

loop_
_cod_related_entry_id
_cod_related_entry_database
_cod_related_entry_code
1 ChemSpider 9423383
